data_1550744
loop_
_publ_author_name
'Heider, Yannic'
'Poitiers, Nadine Elisabeth'
'Willmes, Philipp'
'Leszczynska, Kinga'
'Huch, Volker'
'Scheschkewitz, David'

_publ_section_title
;
 Site-Selective Functionalization of Si6R6 Siliconoids
;
_journal_name_full 'Chemical Science'
_journal_paper_doi 10.1039/C8SC05591B
_journal_year 2019
_chemical_formula_moiety 'C80 H124 O Si6, 0.5(C6 H14)'
_chemical_formula_sum 'C83 H131 O Si6'
_chemical_formula_weight 1313.41
_chemical_properties_physical Air-sensitive,Moisture-sensitive
_space_group_crystal_system triclinic
_space_group_IT_number 2
_space_group_name_Hall '-P 1'
_space_group_name_H-M_alt 'P -1'
_symmetry_space_group_name_Hall '-P 1'
_symmetry_space_group_name_H-M 'P -1'
_atom_sites_solution_hydrogens geom
_audit_creation_method SHELXL-2014/6
_audit_update_record
;
2018-11-06 deposited with the CCDC.    2019-03-07 downloaded from the CCDC.
;
_cell_angle_alpha 67.9010(10)
_cell_angle_beta 70.1540(10)
_cell_angle_gamma 76.3090(10)
_cell_formula_units_Z 2
_cell_length_a 13.3961(3)
_cell_length_b 18.2592(5)
_cell_length_c 19.4141(4)
_cell_measurement_reflns_used 9875
_cell_measurement_temperature 152(2)
_cell_measurement_theta_max 31.55
_cell_measurement_theta_min 2.33
_cell_volume 4106.07(17)
_computing_cell_refinement 'Bruker SAINT'
_computing_data_collection 'Bruker APEX2'
_computing_data_reduction 'Bruker SAINT'
_computing_molecular_graphics 'Bruker SHELXTL'
_computing_publication_material 'Bruker SHELXTL'
_computing_structure_refinement 'SHELXL-2014/6 (Sheldrick, 2014)'
_computing_structure_solution 'SHELXS-97 (Sheldrick 2008)'
_diffrn_ambient_temperature 152(2)
_diffrn_measured_fraction_theta_full 1.000
_diffrn_measured_fraction_theta_max 0.997
_diffrn_measurement_device_type 'Bruker APEX-II CCD'
_diffrn_measurement_method '\f and \w scans'
_diffrn_radiation_type MoK\a
_diffrn_radiation_wavelength 0.71073
_diffrn_reflns_av_R_equivalents 0.0356
_diffrn_reflns_av_unetI/netI 0.0500
_diffrn_reflns_Laue_measured_fraction_full 1.000
_diffrn_reflns_Laue_measured_fraction_max 0.997
_diffrn_reflns_limit_h_max 20
_diffrn_reflns_limit_h_min -20
_diffrn_reflns_limit_k_max 28
_diffrn_reflns_limit_k_min -28
_diffrn_reflns_limit_l_max 30
_diffrn_reflns_limit_l_min -30
_diffrn_reflns_number 127205
_diffrn_reflns_point_group_measured_fraction_full 1.000
_diffrn_reflns_point_group_measured_fraction_max 0.997
_diffrn_reflns_theta_full 25.242
_diffrn_reflns_theta_max 33.864
_diffrn_reflns_theta_min 1.179
_exptl_absorpt_coefficient_mu 0.143
_exptl_absorpt_correction_T_max 0.7467
_exptl_absorpt_correction_T_min 0.7205
_exptl_absorpt_correction_type multi-scan
_exptl_absorpt_process_details
; 
 SADABS 2016/2: Krause, L., Herbst-Irmer, R., Sheldrick G.M. & Stalke D., 
 J. Appl. Cryst. 48 (2015) 3-10 
;
_exptl_crystal_colour orange
_exptl_crystal_density_diffrn 1.062
_exptl_crystal_description block
_exptl_crystal_F_000 1442
_exptl_crystal_recrystallization_method 'Re-crystallisation from solvent: hexane'
_exptl_crystal_size_max 0.374
_exptl_crystal_size_mid 0.306
_exptl_crystal_size_min 0.220
_refine_diff_density_max 1.580
_refine_diff_density_min -0.722
_refine_diff_density_rms 0.064
_refine_ls_extinction_method none
_refine_ls_goodness_of_fit_ref 1.032
_refine_ls_hydrogen_treatment constr
_refine_ls_matrix_type full
_refine_ls_number_parameters 872
_refine_ls_number_reflns 33036
_refine_ls_number_restraints 77
_refine_ls_restrained_S_all 1.035
_refine_ls_R_factor_all 0.0908
_refine_ls_R_factor_gt 0.0544
_refine_ls_shift/su_max 0.001
_refine_ls_shift/su_mean 0.000
_refine_ls_structure_factor_coef Fsqd
_refine_ls_weighting_details 'w=1/[\s^2^(Fo^2^)+(0.0695P)^2^+1.7219P] where P=(Fo^2^+2Fc^2^)/3'
_refine_ls_weighting_scheme calc
_refine_ls_wR_factor_gt 0.1381
_refine_ls_wR_factor_ref 0.1578
_reflns_Friedel_coverage 0.000
_reflns_number_gt 22410
_reflns_number_total 33036
_reflns_threshold_expression 'I > 2\s(I)'
_cod_data_source_file c8sc05591b2.cif
_cod_data_source_block sh3824
_cod_original_cell_volume 4106.08(17)
_cod_database_code 1550744
_shelx_space_group_comment
; 
The symmetry employed for this shelxl refinement is uniquely defined 
by the following loop, which should always be used as a source of 
symmetry information in preference to the above space-group names. 
They are only intended as comments. 
;
_shelx_estimated_absorpt_t_min 0.949
_shelx_estimated_absorpt_t_max 0.969
_shelxl_version_number 2014/6

loop_
_space_group_symop_operation_xyz
'x, y, z'
'-x, -y, -z'

loop_
_atom_site_label
_atom_site_type_symbol
_atom_site_fract_x
_atom_site_fract_y
_atom_site_fract_z
_atom_site_U_iso_or_equiv
_atom_site_adp_type
_atom_site_occupancy
_atom_site_site_symmetry_order
_atom_site_calc_flag
_atom_site_refinement_flags_posn
_atom_site_refinement_flags_adp
_atom_site_refinement_flags_occupancy
_atom_site_disorder_assembly
_atom_site_disorder_group
Si1 Si 0.11508(3) 0.75743(2) 0.77957(2) 0.01865(7) Uani 1 1 d . . . . .
Si2 Si 0.10693(3) 0.89652(2) 0.71259(2) 0.02132(8) Uani 1 1 d . . . . .
Si3 Si 0.27740(3) 0.83047(2) 0.67577(2) 0.01891(7) Uani 1 1 d . . . . .
Si4 Si 0.22562(3) 0.71749(2) 0.67356(2) 0.01764(7) Uani 1 1 d . . . . .
Si5 Si 0.34984(3) 0.63527(2) 0.74309(2) 0.01431(7) Uani 1 1 d . . . . .
Si6 Si 0.28661(3) 0.74052(2) 0.79653(2) 0.01672(7) Uani 1 1 d . . . . .
O1 O 0.06782(10) 0.90764(9) 0.57991(7) 0.0429(3) Uani 1 1 d . . . . .
C1 C 0.30178(11) 0.74824(8) 0.88724(8) 0.0222(3) Uani 1 1 d . . . . .
C2 C 0.36247(13) 0.80285(9) 0.88511(9) 0.0279(3) Uani 1 1 d . . . . .
C3 C 0.36264(16) 0.80877(11) 0.95510(11) 0.0381(4) Uani 1 1 d . . . . .
H3 H 0.4027 0.8462 0.9534 0.046 Uiso 1 1 calc R U . . .
C4 C 0.30678(16) 0.76227(11) 1.02634(10) 0.0398(4) Uani 1 1 d . . . . .
C5 C 0.25059(15) 0.70719(10) 1.02784(9) 0.0352(4) Uani 1 1 d . . . . .
H5 H 0.2132 0.6739 1.0764 0.042 Uiso 1 1 calc R U . . .
C6 C 0.24696(12) 0.69878(9) 0.96021(8) 0.0260(3) Uani 1 1 d . . . . .
C7 C 0.42518(13) 0.85799(10) 0.81036(10) 0.0323(3) Uani 1 1 d . . . . .
H7 H 0.4301 0.8385 0.7674 0.039 Uiso 1 1 calc R U . . .
C8 C 0.53926(15) 0.85703(14) 0.81127(13) 0.0465(5) Uani 1 1 d . . . . .
H8A H 0.5371 0.8813 0.8491 0.070 Uiso 1 1 calc R U . . .
H8B H 0.5801 0.8872 0.7597 0.070 Uiso 1 1 calc R U . . .
H8C H 0.5737 0.8019 0.8256 0.070 Uiso 1 1 calc R U . . .
C9 C 0.36755(18) 0.94263(12) 0.79317(13) 0.0485(5) Uani 1 1 d . . . . .
H9A H 0.2966 0.9427 0.7891 0.073 Uiso 1 1 calc R U . . .
H9B H 0.4091 0.9768 0.7443 0.073 Uiso 1 1 calc R U . . .
H9C H 0.3599 0.9628 0.8351 0.073 Uiso 1 1 calc R U . . .
C10 C 0.3016(2) 0.77333(15) 1.10156(13) 0.0582(6) Uani 1 1 d D . . . .
H10A H 0.2614 0.7295 1.1427 0.070 Uiso 0.692(7) 1 calc R U P A 1
H10B H 0.3649 0.8035 1.0745 0.070 Uiso 0.308(7) 1 calc R U P A 2
C11A C 0.4043(3) 0.7570(2) 1.11705(19) 0.0436(9) Uani 0.692(7) 1 d D U P A 1
H11A H 0.4507 0.7962 1.0776 0.065 Uiso 0.692(7) 1 calc R U P A 1
H11B H 0.4375 0.7034 1.1157 0.065 Uiso 0.692(7) 1 calc R U P A 1
H11C H 0.3944 0.7602 1.1683 0.065 Uiso 0.692(7) 1 calc R U P A 1
C11B C 0.3595(7) 0.7137(4) 1.1502(4) 0.049(2) Uani 0.308(7) 1 d D U P A 2
H11D H 0.4313 0.6999 1.1190 0.074 Uiso 0.308(7) 1 calc R U P A 2
H11E H 0.3221 0.6663 1.1763 0.074 Uiso 0.308(7) 1 calc R U P A 2
H11F H 0.3651 0.7337 1.1889 0.074 Uiso 0.308(7) 1 calc R U P A 2
C12 C 0.23256(19) 0.84588(15) 1.11090(14) 0.0562(6) Uani 1 1 d D . . . .
H12A H 0.2296 0.8508 1.1601 0.084 Uiso 1 1 calc R U . . .
H12B H 0.1604 0.8434 1.1106 0.084 Uiso 1 1 calc R U . . .
H12C H 0.2613 0.8922 1.0682 0.084 Uiso 1 1 calc R U . . .
C13 C 0.18000(12) 0.63748(9) 0.96972(8) 0.0270(3) Uani 1 1 d . . . . .
H13 H 0.1967 0.6306 0.9181 0.032 Uiso 1 1 calc R U . . .
C14 C 0.06042(14) 0.66686(11) 0.99363(10) 0.0360(4) Uani 1 1 d . . . . .
H14A H 0.0421 0.6769 1.0429 0.054 Uiso 1 1 calc R U . . .
H14B H 0.0189 0.6262 0.9996 0.054 Uiso 1 1 calc R U . . .
H14C H 0.0437 0.7162 0.9537 0.054 Uiso 1 1 calc R U . . .
C15 C 0.20493(15) 0.55570(10) 1.02705(9) 0.0359(4) Uani 1 1 d . . . . .
H15A H 0.2823 0.5392 1.0138 0.054 Uiso 1 1 calc R U . . .
H15B H 0.1684 0.5166 1.0244 0.054 Uiso 1 1 calc R U . . .
H15C H 0.1800 0.5589 1.0796 0.054 Uiso 1 1 calc R U . . .
C16 C 0.20556(12) 0.71229(9) 0.58326(8) 0.0251(3) Uani 1 1 d . . . . .
C17 C 0.28067(13) 0.73936(10) 0.51061(8) 0.0310(3) Uani 1 1 d . . . . .
C18 C 0.26519(16) 0.73372(14) 0.44488(10) 0.0449(5) Uani 1 1 d . . . . .
H18 H 0.3153 0.7529 0.3960 0.054 Uiso 1 1 calc R U . . .
C19 C 0.17924(17) 0.70106(15) 0.44901(12) 0.0506(5) Uani 1 1 d . . . . .
C20 C 0.10731(16) 0.67405(13) 0.52012(12) 0.0449(5) Uani 1 1 d . . . . .
H20 H 0.0482 0.6513 0.5235 0.054 Uiso 1 1 calc R U . . .
C21 C 0.11742(13) 0.67866(10) 0.58777(10) 0.0319(3) Uani 1 1 d . . . . .
C22 C 0.37726(13) 0.77718(11) 0.49880(8) 0.0322(3) Uani 1 1 d . . . . .
H22 H 0.3881 0.7638 0.5509 0.039 Uiso 1 1 calc R U . . .
C23 C 0.35548(17) 0.86790(12) 0.46627(11) 0.0463(5) Uani 1 1 d . . . . .
H23A H 0.3466 0.8832 0.4144 0.069 Uiso 1 1 calc R U . . .
H23B H 0.4158 0.8916 0.4633 0.069 Uiso 1 1 calc R U . . .
H23C H 0.2900 0.8870 0.5002 0.069 Uiso 1 1 calc R U . . .
C24 C 0.48086(15) 0.74552(14) 0.44801(10) 0.0453(5) Uani 1 1 d . . . . .
H24A H 0.4917 0.6872 0.4686 0.068 Uiso 1 1 calc R U . . .
H24B H 0.5414 0.7670 0.4480 0.068 Uiso 1 1 calc R U . . .
H24C H 0.4756 0.7622 0.3950 0.068 Uiso 1 1 calc R U . . .
C25 C 0.1650(2) 0.69637(18) 0.37610(15) 0.0734(9) Uani 1 1 d D . . . .
H25 H 0.1205 0.6517 0.4068 0.088 Uiso 0.574(8) 1 calc R U P B 1
H25B H 0.2409 0.7060 0.3476 0.088 Uiso 0.426(8) 1 calc R U P B 2
C26A C 0.2493(4) 0.6458(3) 0.3387(3) 0.0541(13) Uani 0.574(8) 1 d D U P B 1
H26A H 0.2306 0.6420 0.2956 0.081 Uiso 0.574(8) 1 calc R U P B 1
H26B H 0.2575 0.5925 0.3762 0.081 Uiso 0.574(8) 1 calc R U P B 1
H26C H 0.3167 0.6687 0.3190 0.081 Uiso 0.574(8) 1 calc R U P B 1
C27A C 0.0765(5) 0.7490(4) 0.3511(4) 0.0609(15) Uani 0.574(8) 1 d D U P B 1
H27A H 0.0821 0.8036 0.3454 0.091 Uiso 0.574(8) 1 calc R U P B 1
H27B H 0.0093 0.7326 0.3897 0.091 Uiso 0.574(8) 1 calc R U P B 1
H27C H 0.0776 0.7465 0.3013 0.091 Uiso 0.574(8) 1 calc R U P B 1
C26B C 0.1871(6) 0.6199(3) 0.3701(4) 0.0543(17) Uani 0.426(8) 1 d D U P B 2
H26D H 0.1818 0.6229 0.3200 0.081 Uiso 0.426(8) 1 calc R U P B 2
H26E H 0.1354 0.5862 0.4119 0.081 Uiso 0.426(8) 1 calc R U P B 2
H26F H 0.2596 0.5970 0.3743 0.081 Uiso 0.426(8) 1 calc R U P B 2
C27B C 0.1279(8) 0.7707(4) 0.3280(4) 0.0574(19) Uani 0.426(8) 1 d D U P B 2
H27E H 0.1802 0.8081 0.3104 0.086 Uiso 0.426(8) 1 calc R U P B 2
H27F H 0.0593 0.7920 0.3572 0.086 Uiso 0.426(8) 1 calc R U P B 2
H27G H 0.1186 0.7636 0.2830 0.086 Uiso 0.426(8) 1 calc R U P B 2
C28 C 0.03091(14) 0.65177(11) 0.66281(10) 0.0345(4) Uani 1 1 d . . . . .
H28 H 0.0649 0.6336 0.7060 0.041 Uiso 1 1 calc R U . . .
C29 C -0.05372(14) 0.72228(13) 0.67318(12) 0.0436(4) Uani 1 1 d . . . . .
H29A H -0.0203 0.7640 0.6742 0.065 Uiso 1 1 calc R U . . .
H29B H -0.1093 0.7047 0.7220 0.065 Uiso 1 1 calc R U . . .
H29C H -0.0859 0.7434 0.6300 0.065 Uiso 1 1 calc R U . . .
C30 C -0.0228(2) 0.58281(14) 0.67070(14) 0.0578(6) Uani 1 1 d . . . . .
H30A H -0.0691 0.6019 0.6362 0.087 Uiso 1 1 calc R U . . .
H30B H -0.0658 0.5616 0.7243 0.087 Uiso 1 1 calc R U . . .
H30C H 0.0321 0.5407 0.6567 0.087 Uiso 1 1 calc R U . . .
C31 C 0.48152(10) 0.62270(8) 0.66623(7) 0.0169(2) Uani 1 1 d . . . . .
C32 C 0.56681(10) 0.66913(8) 0.63734(7) 0.0188(2) Uani 1 1 d . . . . .
C33 C 0.65717(11) 0.65413(9) 0.57995(8) 0.0237(3) Uani 1 1 d . . . . .
H33 H 0.7126 0.6870 0.5602 0.028 Uiso 1 1 calc R U . . .
C34 C 0.66948(11) 0.59313(9) 0.55050(8) 0.0239(3) Uani 1 1 d . . . . .
C35 C 0.58674(11) 0.54704(9) 0.57962(8) 0.0226(3) Uani 1 1 d . . . . .
H35 H 0.5938 0.5044 0.5609 0.027 Uiso 1 1 calc R U . . .
C36 C 0.49326(10) 0.56110(8) 0.63552(7) 0.0193(2) Uani 1 1 d . . . . .
C37 C 0.56699(11) 0.73552(9) 0.66648(8) 0.0230(3) Uani 1 1 d . . . . .
H37 H 0.5022 0.7354 0.7114 0.028 Uiso 1 1 calc R U . . .
C38 C 0.66601(13) 0.72265(11) 0.69443(10) 0.0346(4) Uani 1 1 d . . . . .
H38A H 0.6679 0.6714 0.7359 0.052 Uiso 1 1 calc R U . . .
H38B H 0.6627 0.7657 0.7140 0.052 Uiso 1 1 calc R U . . .
H38C H 0.7307 0.7226 0.6512 0.052 Uiso 1 1 calc R U . . .
C39 C 0.56094(14) 0.81680(10) 0.60406(10) 0.0335(3) Uani 1 1 d . . . . .
H39A H 0.6242 0.8184 0.5596 0.050 Uiso 1 1 calc R U . . .
H39B H 0.5585 0.8586 0.6249 0.050 Uiso 1 1 calc R U . . .
H39C H 0.4963 0.8255 0.5876 0.050 Uiso 1 1 calc R U . . .
C40 C 0.76798(12) 0.57845(11) 0.48729(9) 0.0316(3) Uani 1 1 d . . . . .
H40 H 0.7667 0.5260 0.4826 0.038 Uiso 1 1 calc R U . . .
C41 C 0.87114(15) 0.5740(2) 0.50618(16) 0.0724(9) Uani 1 1 d . . . . .
H41A H 0.8757 0.6255 0.5090 0.109 Uiso 1 1 calc R U . . .
H41B H 0.9325 0.5611 0.4656 0.109 Uiso 1 1 calc R U . . .
H41C H 0.8716 0.5326 0.5561 0.109 Uiso 1 1 calc R U . . .
C42 C 0.76646(17) 0.64232(12) 0.40968(10) 0.0445(5) Uani 1 1 d . . . . .
H42A H 0.6999 0.6447 0.3980 0.067 Uiso 1 1 calc R U . . .
H42B H 0.8276 0.6293 0.3690 0.067 Uiso 1 1 calc R U . . .
H42C H 0.7709 0.6941 0.4120 0.067 Uiso 1 1 calc R U . . .
C43 C 0.40742(12) 0.50735(9) 0.66089(8) 0.0238(3) Uani 1 1 d . . . . .
H43 H 0.3444 0.5265 0.6984 0.029 Uiso 1 1 calc R U . . .
C44 C 0.44468(16) 0.42112(10) 0.70281(11) 0.0387(4) Uani 1 1 d . . . . .
H44A H 0.5075 0.4009 0.6678 0.058 Uiso 1 1 calc R U . . .
H44B H 0.3870 0.3885 0.7193 0.058 Uiso 1 1 calc R U . . .
H44C H 0.4635 0.4186 0.7483 0.058 Uiso 1 1 calc R U . . .
C45 C 0.36999(14) 0.51265(11) 0.59260(9) 0.0340(4) Uani 1 1 d . . . . .
H45A H 0.3541 0.5687 0.5631 0.051 Uiso 1 1 calc R U . . .
H45B H 0.3054 0.4863 0.6121 0.051 Uiso 1 1 calc R U . . .
H45C H 0.4265 0.4863 0.5590 0.051 Uiso 1 1 calc R U . . .
C46 C 0.33783(10) 0.53564(7) 0.82562(7) 0.0164(2) Uani 1 1 d . . . . .
C47 C 0.42173(10) 0.50638(8) 0.86173(7) 0.0184(2) Uani 1 1 d . . . . .
C48 C 0.41764(11) 0.43434(8) 0.92334(8) 0.0227(3) Uani 1 1 d . . . . .
H48 H 0.4753 0.4149 0.9462 0.027 Uiso 1 1 calc R U . . .
C49 C 0.33248(12) 0.39072(8) 0.95187(8) 0.0244(3) Uani 1 1 d . . . . .
C50 C 0.25047(12) 0.41983(8) 0.91667(8) 0.0246(3) Uani 1 1 d . . . . .
H50 H 0.1910 0.3909 0.9359 0.030 Uiso 1 1 calc R U . . .
C51 C 0.25195(11) 0.49015(8) 0.85403(7) 0.0200(2) Uani 1 1 d . . . . .
C52 C 0.51882(11) 0.54958(9) 0.83556(7) 0.0228(3) Uani 1 1 d . . . . .
H52 H 0.5081 0.5999 0.7928 0.027 Uiso 1 1 calc R U . . .
C53 C 0.62088(13) 0.50051(12) 0.80242(10) 0.0383(4) Uani 1 1 d . . . . .
H53A H 0.6332 0.4501 0.8427 0.057 Uiso 1 1 calc R U . . .
H53B H 0.6818 0.5305 0.7843 0.057 Uiso 1 1 calc R U . . .
H53C H 0.6130 0.4895 0.7590 0.057 Uiso 1 1 calc R U . . .
C54 C 0.53111(14) 0.57298(11) 0.89978(9) 0.0331(3) Uani 1 1 d . . . . .
H54A H 0.4630 0.6003 0.9231 0.050 Uiso 1 1 calc R U . . .
H54B H 0.5864 0.6086 0.8779 0.050 Uiso 1 1 calc R U . . .
H54C H 0.5518 0.5250 0.9395 0.050 Uiso 1 1 calc R U . . .
C55 C 0.32768(14) 0.31390(9) 1.02054(9) 0.0333(3) Uani 1 1 d . . . . .
H55 H 0.3980 0.3000 1.0328 0.040 Uiso 1 1 calc R U . . .
C56 C 0.3092(2) 0.24452(11) 1.00241(14) 0.0629(7) Uani 1 1 d . . . . .
H56A H 0.3124 0.1955 1.0463 0.094 Uiso 1 1 calc R U . . .
H56B H 0.3647 0.2380 0.9561 0.094 Uiso 1 1 calc R U . . .
H56C H 0.2387 0.2555 0.9933 0.094 Uiso 1 1 calc R U . . .
C57 C 0.24068(15) 0.32463(12) 1.09188(10) 0.0418(4) Uani 1 1 d . . . . .
H57A H 0.2514 0.3700 1.1028 0.063 Uiso 1 1 calc R U . . .
H57B H 0.2441 0.2762 1.1363 0.063 Uiso 1 1 calc R U . . .
H57C H 0.1705 0.3346 1.0825 0.063 Uiso 1 1 calc R U . . .
C58 C 0.15861(11) 0.51365(9) 0.81907(8) 0.0246(3) Uani 1 1 d . . . . .
H58 H 0.1774 0.5585 0.7695 0.030 Uiso 1 1 calc R U . . .
C59 C 0.13834(15) 0.44546(11) 0.79966(10) 0.0361(4) Uani 1 1 d . . . . .
H59A H 0.2041 0.4269 0.7656 0.054 Uiso 1 1 calc R U . . .
H59B H 0.0817 0.4645 0.7735 0.054 Uiso 1 1 calc R U . . .
H59C H 0.1163 0.4014 0.8475 0.054 Uiso 1 1 calc R U . . .
C60 C 0.05692(12) 0.54385(10) 0.87185(10) 0.0314(3) Uani 1 1 d . . . . .
H60A H 0.0386 0.5020 0.9221 0.047 Uiso 1 1 calc R U . . .
H60B H -0.0019 0.5579 0.8481 0.047 Uiso 1 1 calc R U . . .
H60C H 0.0688 0.5910 0.8792 0.047 Uiso 1 1 calc R U . . .
C61 C 0.02200(12) 0.92144(9) 0.64022(9) 0.0289(3) Uani 1 1 d . . . . .
C62 C -0.09748(13) 0.95373(11) 0.65944(11) 0.0377(4) Uani 1 1 d . . . . .
C63 C -0.15162(15) 0.91105(15) 0.74411(12) 0.0511(5) Uani 1 1 d . . . . .
H63A H -0.1155 0.9178 0.7772 0.077 Uiso 1 1 calc R U . . .
H63B H -0.1472 0.8542 0.7522 0.077 Uiso 1 1 calc R U . . .
H63C H -0.2269 0.9337 0.7573 0.077 Uiso 1 1 calc R U . . .
C64 C -0.15046(16) 0.94208(13) 0.60642(13) 0.0485(5) Uani 1 1 d . . . . .
H64A H -0.2258 0.9649 0.6179 0.073 Uiso 1 1 calc R U . . .
H64B H -0.1457 0.8850 0.6151 0.073 Uiso 1 1 calc R U . . .
H64C H -0.1138 0.9688 0.5523 0.073 Uiso 1 1 calc R U . . .
C65 C -0.10374(18) 1.04317(13) 0.64496(18) 0.0643(7) Uani 1 1 d . . . . .
H65A H -0.0666 1.0508 0.6770 0.096 Uiso 1 1 calc R U . . .
H65B H -0.1789 1.0661 0.6585 0.096 Uiso 1 1 calc R U . . .
H65C H -0.0697 1.0697 0.5902 0.096 Uiso 1 1 calc R U . . .
C66 C 0.10146(12) 0.98222(9) 0.74672(9) 0.0280(3) Uani 1 1 d . . . . .
C67 C 0.05847(14) 0.98215(10) 0.82416(10) 0.0349(3) Uani 1 1 d . . . . .
C68 C 0.06917(18) 1.04593(12) 0.84314(13) 0.0469(5) Uani 1 1 d . . . . .
H68 H 0.0387 1.0458 0.8951 0.056 Uiso 1 1 calc R U . . .
C69 C 0.1220(2) 1.10876(13) 0.78966(15) 0.0556(6) Uani 1 1 d . . . . .
C70 C 0.16213(18) 1.10916(11) 0.71379(13) 0.0489(5) Uani 1 1 d . . . . .
H70 H 0.1976 1.1528 0.6759 0.059 Uiso 1 1 calc R U . . .
C71 C 0.15272(14) 1.04823(10) 0.69070(11) 0.0347(3) Uani 1 1 d . . . . .
C72 C 0.00209(16) 0.91521(11) 0.88938(10) 0.0402(4) Uani 1 1 d . . . . .
H72 H 0.0050 0.8726 0.8679 0.048 Uiso 1 1 calc R U . . .
C73 C -0.11538(18) 0.94267(15) 0.92311(14) 0.0563(6) Uani 1 1 d . . . . .
H73A H -0.1203 0.9814 0.9483 0.084 Uiso 1 1 calc R U . . .
H73B H -0.1508 0.8967 0.9612 0.084 Uiso 1 1 calc R U . . .
H73C H -0.1504 0.9676 0.8815 0.084 Uiso 1 1 calc R U . . .
C74 C 0.0582(2) 0.87879(13) 0.95382(12) 0.0536(6) Uani 1 1 d . . . . .
H74A H 0.1330 0.8596 0.9322 0.080 Uiso 1 1 calc R U . . .
H74B H 0.0221 0.8341 0.9940 0.080 Uiso 1 1 calc R U . . .
H74C H 0.0555 0.9193 0.9764 0.080 Uiso 1 1 calc R U . . .
C75 C 0.1372(3) 1.17435(17) 0.8148(2) 0.0885(10) Uani 1 1 d D . . . .
H75A H 0.1845 1.1986 0.7620 0.106 Uiso 0.313(9) 1 calc R U P C 1
H75B H 0.1199 1.1504 0.8725 0.106 Uiso 0.687(9) 1 calc R U P C 2
C76A C 0.2264(9) 1.1523(7) 0.8463(8) 0.081(3) Uani 0.313(9) 1 d D U P C 1
H76A H 0.2906 1.1368 0.8090 0.121 Uiso 0.313(9) 1 calc R U P C 1
H76B H 0.2120 1.1073 0.8945 0.121 Uiso 0.313(9) 1 calc R U P C 1
H76C H 0.2377 1.1976 0.8570 0.121 Uiso 0.313(9) 1 calc R U P C 1
C76B C 0.2484(4) 1.1889(3) 0.7922(3) 0.0767(15) Uani 0.687(9) 1 d D U P C 2
H76D H 0.2732 1.2122 0.7358 0.115 Uiso 0.687(9) 1 calc R U P C 2
H76E H 0.2930 1.1384 0.8093 0.115 Uiso 0.687(9) 1 calc R U P C 2
H76F H 0.2534 1.2257 0.8165 0.115 Uiso 0.687(9) 1 calc R U P C 2
C77 C 0.0574(3) 1.24342(16) 0.8033(2) 0.0840(10) Uani 1 1 d D . . . .
H77A H 0.0707 1.2827 0.8212 0.126 Uiso 1 1 calc R U . . .
H77B H -0.0139 1.2273 0.8327 0.126 Uiso 1 1 calc R U . . .
H77C H 0.0613 1.2669 0.7481 0.126 Uiso 1 1 calc R U . . .
C78 C 0.20360(14) 1.05323(10) 0.60603(10) 0.0366(4) Uani 1 1 d . . . . .
H78 H 0.1818 1.0087 0.5984 0.044 Uiso 1 1 calc R U . . .
C79 C 0.32569(16) 1.04104(11) 0.58684(13) 0.0466(5) Uani 1 1 d . . . . .
H79A H 0.3566 1.0394 0.5338 0.070 Uiso 1 1 calc R U . . .
H79B H 0.3489 0.9907 0.6230 0.070 Uiso 1 1 calc R U . . .
H79C H 0.3498 1.0852 0.5914 0.070 Uiso 1 1 calc R U . . .
C80 C 0.16492(17) 1.13149(11) 0.55007(12) 0.0452(4) Uani 1 1 d . . . . .
H80A H 0.1870 1.1763 0.5551 0.068 Uiso 1 1 calc R U . . .
H80B H 0.0867 1.1377 0.5625 0.068 Uiso 1 1 calc R U . . .
H80C H 0.1963 1.1305 0.4969 0.068 Uiso 1 1 calc R U . . .
C81_1 C 0.5316(4) 0.0055(3) -0.03914(18) 0.1447(18) Uiso 1 1 d D . . . .
H81A_1 H 0.5980 0.0251 -0.0453 0.174 Uiso 1 1 calc R U . . .
H81B_1 H 0.5529 -0.0480 -0.0453 0.174 Uiso 1 1 calc R U . . .
C82_1 C 0.4910(5) 0.0563(4) -0.1026(3) 0.166(2) Uiso 1 1 d D . . . .
H82A_1 H 0.4623 0.1081 -0.0936 0.200 Uiso 1 1 calc R U . . .
H82B_1 H 0.4295 0.0332 -0.1001 0.200 Uiso 1 1 calc R U . . .
C83_1 C 0.5604(5) 0.0733(4) -0.1821(3) 0.171(2) Uiso 1 1 d D . . . .
H83A_1 H 0.5194 0.1090 -0.2180 0.256 Uiso 1 1 calc R U . . .
H83B_1 H 0.6206 0.0988 -0.1875 0.256 Uiso 1 1 calc R U . . .
H83C_1 H 0.5876 0.0234 -0.1940 0.256 Uiso 1 1 calc R U . . .

loop_
_atom_site_aniso_label
_atom_site_aniso_U_11
_atom_site_aniso_U_22
_atom_site_aniso_U_33
_atom_site_aniso_U_23
_atom_site_aniso_U_13
_atom_site_aniso_U_12
Si1 0.01483(16) 0.01879(17) 0.01967(16) -0.00389(13) -0.00392(12) -0.00248(13)
Si2 0.01890(17) 0.01736(17) 0.02403(17) -0.00386(13) -0.00600(14) -0.00029(13)
Si3 0.01683(16) 0.01759(16) 0.01967(16) -0.00298(13) -0.00427(13) -0.00365(13)
Si4 0.01583(16) 0.02064(17) 0.01767(15) -0.00496(12) -0.00751(12) -0.00233(13)
Si5 0.01301(15) 0.01630(15) 0.01390(14) -0.00417(11) -0.00397(11) -0.00321(12)
Si6 0.01675(16) 0.01750(16) 0.01713(15) -0.00609(12) -0.00555(12) -0.00232(12)
O1 0.0339(6) 0.0607(9) 0.0308(6) -0.0088(6) -0.0133(5) -0.0040(6)
C1 0.0243(6) 0.0236(6) 0.0216(6) -0.0113(5) -0.0091(5) 0.0022(5)
C2 0.0298(7) 0.0295(7) 0.0325(7) -0.0166(6) -0.0145(6) 0.0008(6)
C3 0.0463(10) 0.0400(9) 0.0454(9) -0.0270(8) -0.0257(8) 0.0044(8)
C4 0.0525(11) 0.0425(10) 0.0342(8) -0.0250(7) -0.0243(8) 0.0153(8)
C5 0.0466(10) 0.0362(9) 0.0230(7) -0.0151(6) -0.0132(6) 0.0089(7)
C6 0.0295(7) 0.0264(7) 0.0206(6) -0.0104(5) -0.0081(5) 0.0053(6)
C7 0.0328(8) 0.0340(8) 0.0404(8) -0.0167(7) -0.0139(7) -0.0095(7)
C8 0.0333(9) 0.0582(12) 0.0621(12) -0.0301(10) -0.0158(9) -0.0099(9)
C9 0.0505(12) 0.0366(10) 0.0611(12) -0.0099(9) -0.0230(10) -0.0091(9)
C10 0.0800(16) 0.0659(14) 0.0476(11) -0.0412(11) -0.0386(11) 0.0256(12)
C11A 0.0533(18) 0.051(2) 0.0413(16) -0.0261(14) -0.0258(13) 0.0043(14)
C11B 0.078(5) 0.045(4) 0.034(3) -0.020(3) -0.025(3) 0.001(3)
C12 0.0533(13) 0.0741(16) 0.0589(13) -0.0492(12) -0.0191(10) 0.0111(11)
C13 0.0293(7) 0.0263(7) 0.0183(6) -0.0061(5) -0.0018(5) 0.0007(6)
C14 0.0304(8) 0.0357(9) 0.0290(7) -0.0069(6) 0.0007(6) 0.0000(7)
C15 0.0411(9) 0.0288(8) 0.0256(7) -0.0035(6) -0.0045(6) 0.0019(7)
C16 0.0241(7) 0.0312(7) 0.0244(6) -0.0111(5) -0.0143(5) 0.0032(5)
C17 0.0287(7) 0.0417(9) 0.0223(6) -0.0112(6) -0.0136(6) 0.0072(6)
C18 0.0397(10) 0.0713(14) 0.0279(8) -0.0230(8) -0.0182(7) 0.0104(9)
C19 0.0467(11) 0.0789(15) 0.0446(10) -0.0375(10) -0.0308(9) 0.0147(10)
C20 0.0392(10) 0.0659(13) 0.0504(10) -0.0329(10) -0.0284(8) 0.0028(9)
C21 0.0291(8) 0.0398(9) 0.0380(8) -0.0182(7) -0.0214(6) 0.0027(6)
C22 0.0260(7) 0.0439(9) 0.0189(6) -0.0046(6) -0.0067(5) 0.0011(6)
C23 0.0445(11) 0.0469(11) 0.0355(9) -0.0009(8) -0.0129(8) -0.0024(9)
C24 0.0311(9) 0.0659(13) 0.0272(8) -0.0121(8) -0.0044(7) 0.0047(8)
C25 0.0724(16) 0.116(2) 0.0622(14) -0.0620(16) -0.0480(13) 0.0325(15)
C26A 0.067(3) 0.061(3) 0.046(2) -0.032(2) -0.031(2) 0.016(2)
C27A 0.082(4) 0.066(3) 0.049(3) -0.026(2) -0.042(3) 0.012(3)
C26B 0.065(4) 0.057(3) 0.053(3) -0.030(3) -0.030(3) 0.012(3)
C27B 0.081(5) 0.061(4) 0.043(3) -0.028(3) -0.044(3) 0.027(3)
C28 0.0315(8) 0.0402(9) 0.0412(8) -0.0099(7) -0.0216(7) -0.0101(7)
C29 0.0226(8) 0.0572(12) 0.0506(11) -0.0148(9) -0.0135(7) -0.0041(8)
C30 0.0673(15) 0.0589(13) 0.0676(14) -0.0125(11) -0.0392(12) -0.0278(12)
C31 0.0155(5) 0.0206(6) 0.0150(5) -0.0053(4) -0.0051(4) -0.0025(4)
C32 0.0148(5) 0.0237(6) 0.0180(5) -0.0060(4) -0.0046(4) -0.0036(5)
C33 0.0163(6) 0.0343(7) 0.0210(6) -0.0099(5) -0.0017(5) -0.0073(5)
C34 0.0161(6) 0.0368(8) 0.0191(6) -0.0118(5) -0.0039(5) -0.0008(5)
C35 0.0209(6) 0.0287(7) 0.0204(6) -0.0117(5) -0.0054(5) -0.0012(5)
C36 0.0183(6) 0.0238(6) 0.0171(5) -0.0074(5) -0.0053(4) -0.0030(5)
C37 0.0172(6) 0.0281(7) 0.0251(6) -0.0111(5) -0.0010(5) -0.0084(5)
C38 0.0267(8) 0.0475(10) 0.0391(8) -0.0196(7) -0.0089(6) -0.0132(7)
C39 0.0302(8) 0.0279(8) 0.0372(8) -0.0078(6) -0.0007(6) -0.0119(6)
C40 0.0176(6) 0.0521(10) 0.0300(7) -0.0244(7) -0.0004(5) -0.0039(6)
C41 0.0173(8) 0.150(3) 0.0770(16) -0.0812(18) -0.0063(9) 0.0050(12)
C42 0.0494(11) 0.0491(11) 0.0290(8) -0.0185(8) 0.0122(7) -0.0195(9)
C43 0.0263(7) 0.0271(7) 0.0213(6) -0.0121(5) -0.0017(5) -0.0094(5)
C44 0.0467(10) 0.0271(8) 0.0385(9) -0.0099(7) -0.0043(8) -0.0101(7)
C45 0.0329(8) 0.0500(10) 0.0297(7) -0.0215(7) -0.0045(6) -0.0165(7)
C46 0.0169(5) 0.0166(5) 0.0148(5) -0.0054(4) -0.0029(4) -0.0022(4)
C47 0.0182(6) 0.0198(6) 0.0158(5) -0.0054(4) -0.0045(4) -0.0006(5)
C48 0.0236(6) 0.0219(6) 0.0194(6) -0.0047(5) -0.0074(5) 0.0016(5)
C49 0.0298(7) 0.0171(6) 0.0208(6) -0.0031(5) -0.0053(5) -0.0006(5)
C50 0.0265(7) 0.0200(6) 0.0241(6) -0.0028(5) -0.0053(5) -0.0070(5)
C51 0.0201(6) 0.0199(6) 0.0188(5) -0.0049(4) -0.0036(5) -0.0050(5)
C52 0.0188(6) 0.0303(7) 0.0176(5) -0.0031(5) -0.0079(5) -0.0041(5)
C53 0.0194(7) 0.0506(11) 0.0371(8) -0.0113(8) -0.0050(6) 0.0007(7)
C54 0.0333(8) 0.0465(9) 0.0243(7) -0.0058(6) -0.0125(6) -0.0162(7)
C55 0.0389(9) 0.0208(7) 0.0298(7) 0.0030(6) -0.0101(6) -0.0026(6)
C56 0.103(2) 0.0193(8) 0.0601(13) -0.0015(8) -0.0288(14) -0.0071(10)
C57 0.0403(10) 0.0406(10) 0.0284(8) 0.0068(7) -0.0065(7) -0.0104(8)
C58 0.0216(6) 0.0265(7) 0.0245(6) -0.0017(5) -0.0072(5) -0.0107(5)
C59 0.0376(9) 0.0413(9) 0.0362(8) -0.0118(7) -0.0107(7) -0.0177(7)
C60 0.0213(7) 0.0326(8) 0.0360(8) -0.0053(6) -0.0059(6) -0.0082(6)
C61 0.0242(7) 0.0258(7) 0.0306(7) 0.0014(6) -0.0115(6) -0.0035(6)
C62 0.0242(7) 0.0324(8) 0.0499(10) -0.0045(7) -0.0166(7) 0.0026(6)
C63 0.0234(8) 0.0660(14) 0.0528(11) -0.0155(10) -0.0059(8) 0.0014(8)
C64 0.0360(10) 0.0457(11) 0.0604(12) 0.0000(9) -0.0298(9) -0.0030(8)
C65 0.0422(12) 0.0342(10) 0.118(2) -0.0187(12) -0.0416(13) 0.0116(9)
C66 0.0268(7) 0.0201(6) 0.0350(7) -0.0087(6) -0.0092(6) 0.0012(5)
C67 0.0368(9) 0.0282(8) 0.0403(9) -0.0160(7) -0.0126(7) 0.0063(7)
C68 0.0571(12) 0.0381(10) 0.0545(11) -0.0282(9) -0.0193(10) 0.0055(9)
C69 0.0729(15) 0.0358(10) 0.0767(15) -0.0305(11) -0.0349(13) 0.0008(10)
C70 0.0594(13) 0.0257(8) 0.0651(13) -0.0097(8) -0.0238(11) -0.0105(8)
C71 0.0367(9) 0.0223(7) 0.0441(9) -0.0073(6) -0.0139(7) -0.0039(6)
C72 0.0493(11) 0.0312(8) 0.0338(8) -0.0163(7) -0.0030(7) 0.0035(8)
C73 0.0480(12) 0.0552(13) 0.0560(13) -0.0258(11) 0.0013(10) 0.0006(10)
C74 0.0675(14) 0.0450(11) 0.0372(10) -0.0189(8) -0.0103(9) 0.0156(10)
C75 0.125(3) 0.0541(16) 0.121(3) -0.0499(17) -0.056(2) -0.0071(17)
C76A 0.111(6) 0.073(6) 0.091(6) -0.031(5) -0.057(5) -0.022(5)
C76B 0.104(3) 0.062(3) 0.095(4) -0.029(2) -0.055(3) -0.017(2)
C77 0.096(2) 0.0554(15) 0.111(2) -0.0558(17) -0.0021(18) -0.0203(15)
C78 0.0373(9) 0.0244(7) 0.0411(9) -0.0005(6) -0.0092(7) -0.0108(7)
C79 0.0389(10) 0.0310(9) 0.0561(11) 0.0011(8) -0.0094(9) -0.0107(8)
C80 0.0435(10) 0.0310(9) 0.0492(10) 0.0034(8) -0.0132(8) -0.0098(8)

loop_
_atom_type_symbol
_atom_type_description
_atom_type_scat_dispersion_real
_atom_type_scat_dispersion_imag
_atom_type_scat_source
C C 0.0033 0.0016 'International Tables Vol C Tables 4.2.6.8 and 6.1.1.4'
H H 0.0000 0.0000 'International Tables Vol C Tables 4.2.6.8 and 6.1.1.4'
O O 0.0106 0.0060 'International Tables Vol C Tables 4.2.6.8 and 6.1.1.4'
Si Si 0.0817 0.0704 'International Tables Vol C Tables 4.2.6.8 and 6.1.1.4'

loop_
_geom_angle_atom_site_label_1
_geom_angle_atom_site_label_2
_geom_angle_atom_site_label_3
_geom_angle
_geom_angle_site_symmetry_1
_geom_angle_site_symmetry_3
Si4 Si1 Si6 77.992(16) . .
Si4 Si1 Si2 96.348(18) . .
Si6 Si1 Si2 96.496(18) . .
Si4 Si1 Si3 55.821(14) . .
Si6 Si1 Si3 55.154(14) . .
Si2 Si1 Si3 55.082(15) . .
C66 Si2 C61 113.85(7) . .
C66 Si2 Si3 114.84(5) . .
C61 Si2 Si3 114.22(5) . .
C66 Si2 Si1 130.38(5) . .
C61 Si2 Si1 107.53(5) . .
Si3 Si2 Si1 68.179(16) . .
Si6 Si3 Si2 98.808(19) . .
Si6 Si3 Si4 78.747(16) . .
Si2 Si3 Si4 97.649(19) . .
Si6 Si3 Si1 56.479(14) . .
Si2 Si3 Si1 56.739(15) . .
Si4 Si3 Si1 55.862(14) . .
C16 Si4 Si3 122.31(5) . .
C16 Si4 Si1 134.99(5) . .
Si3 Si4 Si1 68.317(16) . .
C16 Si4 Si5 128.00(5) . .
Si3 Si4 Si5 89.524(17) . .
Si1 Si4 Si5 92.831(17) . .
C31 Si5 C46 107.17(6) . .
C31 Si5 Si6 127.31(4) . .
C46 Si5 Si6 108.94(4) . .
C31 Si5 Si4 105.79(4) . .
C46 Si5 Si4 130.63(4) . .
Si6 Si5 Si4 77.212(16) . .
C1 Si6 Si3 134.91(5) . .
C1 Si6 Si1 120.46(5) . .
Si3 Si6 Si1 68.367(16) . .
C1 Si6 Si5 129.83(5) . .
Si3 Si6 Si5 90.208(17) . .
Si1 Si6 Si5 92.645(17) . .
C2 C1 C6 118.61(12) . .
C2 C1 Si6 122.79(11) . .
C6 C1 Si6 118.56(11) . .
C3 C2 C1 118.95(15) . .
C3 C2 C7 117.94(14) . .
C1 C2 C7 123.08(13) . .
C4 C3 C2 122.58(16) . .
C4 C3 H3 118.7 . .
C2 C3 H3 118.7 . .
C5 C4 C3 117.99(14) . .
C5 C4 C10 120.04(19) . .
C3 C4 C10 121.90(19) . .
C4 C5 C6 122.07(16) . .
C4 C5 H5 119.0 . .
C6 C5 H5 119.0 . .
C5 C6 C1 119.73(15) . .
C5 C6 C13 116.90(14) . .
C1 C6 C13 123.34(12) . .
C2 C7 C9 111.08(15) . .
C2 C7 C8 112.01(15) . .
C9 C7 C8 110.51(15) . .
C2 C7 H7 107.7 . .
C9 C7 H7 107.7 . .
C8 C7 H7 107.7 . .
C7 C8 H8A 109.5 . .
C7 C8 H8B 109.5 . .
H8A C8 H8B 109.5 . .
C7 C8 H8C 109.5 . .
H8A C8 H8C 109.5 . .
H8B C8 H8C 109.5 . .
C7 C9 H9A 109.5 . .
C7 C9 H9B 109.5 . .
H9A C9 H9B 109.5 . .
C7 C9 H9C 109.5 . .
H9A C9 H9C 109.5 . .
H9B C9 H9C 109.5 . .
C11B C10 C12 131.2(3) . .
C11A C10 C12 118.2(2) . .
C11B C10 C4 117.5(3) . .
C11A C10 C4 113.8(2) . .
C12 C10 C4 111.31(16) . .
C11A C10 H10A 103.9 . .
C12 C10 H10A 103.9 . .
C4 C10 H10A 103.9 . .
C11B C10 H10B 90.5 . .
C12 C10 H10B 90.5 . .
C4 C10 H10B 90.5 . .
C10 C11A H11A 109.5 . .
C10 C11A H11B 109.5 . .
H11A C11A H11B 109.5 . .
C10 C11A H11C 109.5 . .
H11A C11A H11C 109.5 . .
H11B C11A H11C 109.5 . .
C10 C11B H11D 109.5 . .
C10 C11B H11E 109.5 . .
H11D C11B H11E 109.5 . .
C10 C11B H11F 109.5 . .
H11D C11B H11F 109.5 . .
H11E C11B H11F 109.5 . .
C10 C12 H12A 109.5 . .
C10 C12 H12B 109.5 . .
H12A C12 H12B 109.5 . .
C10 C12 H12C 109.5 . .
H12A C12 H12C 109.5 . .
H12B C12 H12C 109.5 . .
C6 C13 C14 111.02(13) . .
C6 C13 C15 113.22(13) . .
C14 C13 C15 109.93(13) . .
C6 C13 H13 107.5 . .
C14 C13 H13 107.5 . .
C15 C13 H13 107.5 . .
C13 C14 H14A 109.5 . .
C13 C14 H14B 109.5 . .
H14A C14 H14B 109.5 . .
C13 C14 H14C 109.5 . .
H14A C14 H14C 109.5 . .
H14B C14 H14C 109.5 . .
C13 C15 H15A 109.5 . .
C13 C15 H15B 109.5 . .
H15A C15 H15B 109.5 . .
C13 C15 H15C 109.5 . .
H15A C15 H15C 109.5 . .
H15B C15 H15C 109.5 . .
C17 C16 C21 118.73(13) . .
C17 C16 Si4 120.34(11) . .
C21 C16 Si4 120.90(11) . .
C18 C17 C16 119.37(16) . .
C18 C17 C22 117.35(15) . .
C16 C17 C22 123.26(13) . .
C19 C18 C17 122.08(18) . .
C19 C18 H18 119.0 . .
C17 C18 H18 119.0 . .
C20 C19 C18 118.07(15) . .
C20 C19 C25 121.5(2) . .
C18 C19 C25 120.4(2) . .
C19 C20 C21 122.74(18) . .
C19 C20 H20 118.6 . .
C21 C20 H20 118.6 . .
C20 C21 C16 119.00(17) . .
C20 C21 C28 119.09(15) . .
C16 C21 C28 121.83(13) . .
C17 C22 C23 110.40(14) . .
C17 C22 C24 113.40(16) . .
C23 C22 C24 110.80(15) . .
C17 C22 H22 107.3 . .
C23 C22 H22 107.3 . .
C24 C22 H22 107.3 . .
C22 C23 H23A 109.5 . .
C22 C23 H23B 109.5 . .
H23A C23 H23B 109.5 . .
C22 C23 H23C 109.5 . .
H23A C23 H23C 109.5 . .
H23B C23 H23C 109.5 . .
C22 C24 H24A 109.5 . .
C22 C24 H24B 109.5 . .
H24A C24 H24B 109.5 . .
C22 C24 H24C 109.5 . .
H24A C24 H24C 109.5 . .
H24B C24 H24C 109.5 . .
C26B C25 C27B 131.8(4) . .
C27A C25 C26A 130.1(3) . .
C26B C25 C19 114.9(3) . .
C27B C25 C19 113.3(3) . .
C27A C25 C19 114.7(3) . .
C26A C25 C19 114.8(2) . .
C27A C25 H25 91.9 . .
C26A C25 H25 91.9 . .
C19 C25 H25 91.9 . .
C26B C25 H25B 90.7 . .
C27B C25 H25B 90.7 . .
C19 C25 H25B 90.7 . .
C25 C26A H26A 109.5 . .
C25 C26A H26B 109.5 . .
H26A C26A H26B 109.5 . .
C25 C26A H26C 109.5 . .
H26A C26A H26C 109.5 . .
H26B C26A H26C 109.5 . .
C25 C27A H27A 109.5 . .
C25 C27A H27B 109.5 . .
H27A C27A H27B 109.5 . .
C25 C27A H27C 109.5 . .
H27A C27A H27C 109.5 . .
H27B C27A H27C 109.5 . .
C25 C26B H26D 109.5 . .
C25 C26B H26E 109.5 . .
H26D C26B H26E 109.5 . .
C25 C26B H26F 109.5 . .
H26D C26B H26F 109.5 . .
H26E C26B H26F 109.5 . .
C25 C27B H27E 109.5 . .
C25 C27B H27F 109.5 . .
H27E C27B H27F 109.5 . .
C25 C27B H27G 109.5 . .
H27E C27B H27G 109.5 . .
H27F C27B H27G 109.5 . .
C21 C28 C29 109.78(15) . .
C21 C28 C30 114.78(16) . .
C29 C28 C30 109.65(16) . .
C21 C28 H28 107.4 . .
C29 C28 H28 107.4 . .
C30 C28 H28 107.4 . .
C28 C29 H29A 109.5 . .
C28 C29 H29B 109.5 . .
H29A C29 H29B 109.5 . .
C28 C29 H29C 109.5 . .
H29A C29 H29C 109.5 . .
H29B C29 H29C 109.5 . .
C28 C30 H30A 109.5 . .
C28 C30 H30B 109.5 . .
H30A C30 H30B 109.5 . .
C28 C30 H30C 109.5 . .
H30A C30 H30C 109.5 . .
H30B C30 H30C 109.5 . .
C36 C31 C32 117.54(11) . .
C36 C31 Si5 116.11(9) . .
C32 C31 Si5 126.35(10) . .
C33 C32 C31 119.94(12) . .
C33 C32 C37 116.61(12) . .
C31 C32 C37 123.44(11) . .
C34 C33 C32 122.62(13) . .
C34 C33 H33 118.7 . .
C32 C33 H33 118.7 . .
C35 C34 C33 117.35(12) . .
C35 C34 C40 120.87(13) . .
C33 C34 C40 121.75(13) . .
C34 C35 C36 122.23(13) . .
C34 C35 H35 118.9 . .
C36 C35 H35 118.9 . .
C35 C36 C31 120.27(12) . .
C35 C36 C43 116.81(12) . .
C31 C36 C43 122.91(11) . .
C32 C37 C39 111.16(12) . .
C32 C37 C38 111.61(12) . .
C39 C37 C38 109.80(12) . .
C32 C37 H37 108.0 . .
C39 C37 H37 108.0 . .
C38 C37 H37 108.0 . .
C37 C38 H38A 109.5 . .
C37 C38 H38B 109.5 . .
H38A C38 H38B 109.5 . .
C37 C38 H38C 109.5 . .
H38A C38 H38C 109.5 . .
H38B C38 H38C 109.5 . .
C37 C39 H39A 109.5 . .
C37 C39 H39B 109.5 . .
H39A C39 H39B 109.5 . .
C37 C39 H39C 109.5 . .
H39A C39 H39C 109.5 . .
H39B C39 H39C 109.5 . .
C34 C40 C42 110.86(14) . .
C34 C40 C41 112.16(13) . .
C42 C40 C41 110.07(18) . .
C34 C40 H40 107.9 . .
C42 C40 H40 107.9 . .
C41 C40 H40 107.9 . .
C40 C41 H41A 109.5 . .
C40 C41 H41B 109.5 . .
H41A C41 H41B 109.5 . .
C40 C41 H41C 109.5 . .
H41A C41 H41C 109.5 . .
H41B C41 H41C 109.5 . .
C40 C42 H42A 109.5 . .
C40 C42 H42B 109.5 . .
H42A C42 H42B 109.5 . .
C40 C42 H42C 109.5 . .
H42A C42 H42C 109.5 . .
H42B C42 H42C 109.5 . .
C36 C43 C44 111.69(13) . .
C36 C43 C45 111.64(12) . .
C44 C43 C45 110.82(13) . .
C36 C43 H43 107.5 . .
C44 C43 H43 107.5 . .
C45 C43 H43 107.5 . .
C43 C44 H44A 109.5 . .
C43 C44 H44B 109.5 . .
H44A C44 H44B 109.5 . .
C43 C44 H44C 109.5 . .
H44A C44 H44C 109.5 . .
H44B C44 H44C 109.5 . .
C43 C45 H45A 109.5 . .
C43 C45 H45B 109.5 . .
H45A C45 H45B 109.5 . .
C43 C45 H45C 109.5 . .
H45A C45 H45C 109.5 . .
H45B C45 H45C 109.5 . .
C51 C46 C47 117.73(11) . .
C51 C46 Si5 125.52(9) . .
C47 C46 Si5 116.74(9) . .
C48 C47 C46 119.94(12) . .
C48 C47 C52 117.60(11) . .
C46 C47 C52 122.46(11) . .
C49 C48 C47 122.13(13) . .
C49 C48 H48 118.9 . .
C47 C48 H48 118.9 . .
C48 C49 C50 117.66(12) . .
C48 C49 C55 121.43(14) . .
C50 C49 C55 120.90(14) . .
C49 C50 C51 122.43(13) . .
C49 C50 H50 118.8 . .
C51 C50 H50 118.8 . .
C50 C51 C46 120.08(12) . .
C50 C51 C58 116.94(12) . .
C46 C51 C58 122.98(11) . .
C47 C52 C54 112.55(11) . .
C47 C52 C53 111.13(13) . .
C54 C52 C53 110.98(13) . .
C47 C52 H52 107.3 . .
C54 C52 H52 107.3 . .
C53 C52 H52 107.3 . .
C52 C53 H53A 109.5 . .
C52 C53 H53B 109.5 . .
H53A C53 H53B 109.5 . .
C52 C53 H53C 109.5 . .
H53A C53 H53C 109.5 . .
H53B C53 H53C 109.5 . .
C52 C54 H54A 109.5 . .
C52 C54 H54B 109.5 . .
H54A C54 H54B 109.5 . .
C52 C54 H54C 109.5 . .
H54A C54 H54C 109.5 . .
H54B C54 H54C 109.5 . .
C57 C55 C49 111.22(14) . .
C57 C55 C56 109.42(17) . .
C49 C55 C56 111.96(15) . .
C57 C55 H55 108.0 . .
C49 C55 H55 108.0 . .
C56 C55 H55 108.0 . .
C55 C56 H56A 109.5 . .
C55 C56 H56B 109.5 . .
H56A C56 H56B 109.5 . .
C55 C56 H56C 109.5 . .
H56A C56 H56C 109.5 . .
H56B C56 H56C 109.5 . .
C55 C57 H57A 109.5 . .
C55 C57 H57B 109.5 . .
H57A C57 H57B 109.5 . .
C55 C57 H57C 109.5 . .
H57A C57 H57C 109.5 . .
H57B C57 H57C 109.5 . .
C51 C58 C60 111.40(12) . .
C51 C58 C59 112.23(13) . .
C60 C58 C59 110.38(12) . .
C51 C58 H58 107.5 . .
C60 C58 H58 107.5 . .
C59 C58 H58 107.5 . .
C58 C59 H59A 109.5 . .
C58 C59 H59B 109.5 . .
H59A C59 H59B 109.5 . .
C58 C59 H59C 109.5 . .
H59A C59 H59C 109.5 . .
H59B C59 H59C 109.5 . .
C58 C60 H60A 109.5 . .
C58 C60 H60B 109.5 . .
H60A C60 H60B 109.5 . .
C58 C60 H60C 109.5 . .
H60A C60 H60C 109.5 . .
H60B C60 H60C 109.5 . .
O1 C61 C62 121.27(15) . .
O1 C61 Si2 116.45(12) . .
C62 C61 Si2 122.24(12) . .
C63 C62 C64 110.47(16) . .
C63 C62 C65 110.6(2) . .
C64 C62 C65 109.42(16) . .
C63 C62 C61 109.39(14) . .
C64 C62 C61 110.39(16) . .
C65 C62 C61 106.51(15) . .
C62 C63 H63A 109.5 . .
C62 C63 H63B 109.5 . .
H63A C63 H63B 109.5 . .
C62 C63 H63C 109.5 . .
H63A C63 H63C 109.5 . .
H63B C63 H63C 109.5 . .
C62 C64 H64A 109.5 . .
C62 C64 H64B 109.5 . .
H64A C64 H64B 109.5 . .
C62 C64 H64C 109.5 . .
H64A C64 H64C 109.5 . .
H64B C64 H64C 109.5 . .
C62 C65 H65A 109.5 . .
C62 C65 H65B 109.5 . .
H65A C65 H65B 109.5 . .
C62 C65 H65C 109.5 . .
H65A C65 H65C 109.5 . .
H65B C65 H65C 109.5 . .
C67 C66 C71 118.33(15) . .
C67 C66 Si2 125.09(12) . .
C71 C66 Si2 116.36(12) . .
C68 C67 C66 119.42(17) . .
C68 C67 C72 117.09(17) . .
C66 C67 C72 123.48(15) . .
C69 C68 C67 122.54(19) . .
C69 C68 H68 118.7 . .
C67 C68 H68 118.7 . .
C68 C69 C70 117.72(18) . .
C68 C69 C75 120.2(2) . .
C70 C69 C75 122.1(2) . .
C69 C70 C71 122.67(19) . .
C69 C70 H70 118.7 . .
C71 C70 H70 118.7 . .
C70 C71 C66 119.27(17) . .
C70 C71 C78 118.29(16) . .
C66 C71 C78 122.36(15) . .
C67 C72 C73 111.95(16) . .
C67 C72 C74 111.24(18) . .
C73 C72 C74 109.73(16) . .
C67 C72 H72 107.9 . .
C73 C72 H72 107.9 . .
C74 C72 H72 107.9 . .
C72 C73 H73A 109.5 . .
C72 C73 H73B 109.5 . .
H73A C73 H73B 109.5 . .
C72 C73 H73C 109.5 . .
H73A C73 H73C 109.5 . .
H73B C73 H73C 109.5 . .
C72 C74 H74A 109.5 . .
C72 C74 H74B 109.5 . .
H74A C74 H74B 109.5 . .
C72 C74 H74C 109.5 . .
H74A C74 H74C 109.5 . .
H74B C74 H74C 109.5 . .
C76A C75 C77 134.6(5) . .
C77 C75 C76B 117.2(3) . .
C76A C75 C69 112.0(4) . .
C77 C75 C69 113.4(2) . .
C76B C75 C69 114.0(3) . .
C76A C75 H75A 90.5 . .
C77 C75 H75A 90.5 . .
C69 C75 H75A 90.5 . .
C77 C75 H75B 103.3 . .
C76B C75 H75B 103.3 . .
C69 C75 H75B 103.3 . .
C75 C76A H76A 109.5 . .
C75 C76A H76B 109.5 . .
H76A C76A H76B 109.5 . .
C75 C76A H76C 109.5 . .
H76A C76A H76C 109.5 . .
H76B C76A H76C 109.5 . .
C75 C76B H76D 109.5 . .
C75 C76B H76E 109.5 . .
H76D C76B H76E 109.5 . .
C75 C76B H76F 109.5 . .
H76D C76B H76F 109.5 . .
H76E C76B H76F 109.5 . .
C75 C77 H77A 109.5 . .
C75 C77 H77B 109.5 . .
H77A C77 H77B 109.5 . .
C75 C77 H77C 109.5 . .
H77A C77 H77C 109.5 . .
H77B C77 H77C 109.5 . .
C71 C78 C79 110.88(16) . .
C71 C78 C80 112.58(16) . .
C79 C78 C80 110.64(14) . .
C71 C78 H78 107.5 . .
C79 C78 H78 107.5 . .
C80 C78 H78 107.5 . .
C78 C79 H79A 109.5 . .
C78 C79 H79B 109.5 . .
H79A C79 H79B 109.5 . .
C78 C79 H79C 109.5 . .
H79A C79 H79C 109.5 . .
H79B C79 H79C 109.5 . .
C78 C80 H80A 109.5 . .
C78 C80 H80B 109.5 . .
H80A C80 H80B 109.5 . .
C78 C80 H80C 109.5 . .
H80A C80 H80C 109.5 . .
H80B C80 H80C 109.5 . .
C82_1 C81_1 C81_1 121.3(6) . 2_655
C82_1 C81_1 H81A_1 107.0 . .
C81_1 C81_1 H81A_1 107.0 2_655 .
C82_1 C81_1 H81B_1 107.0 . .
C81_1 C81_1 H81B_1 107.0 2_655 .
H81A_1 C81_1 H81B_1 106.7 . .
C81_1 C82_1 C83_1 120.6(5) . .
C81_1 C82_1 H82A_1 107.2 . .
C83_1 C82_1 H82A_1 107.2 . .
C81_1 C82_1 H82B_1 107.2 . .
C83_1 C82_1 H82B_1 107.2 . .
H82A_1 C82_1 H82B_1 106.8 . .
C82_1 C83_1 H83A_1 109.5 . .
C82_1 C83_1 H83B_1 109.5 . .
H83A_1 C83_1 H83B_1 109.5 . .
C82_1 C83_1 H83C_1 109.5 . .
H83A_1 C83_1 H83C_1 109.5 . .
H83B_1 C83_1 H83C_1 109.5 . .

loop_
_geom_bond_atom_site_label_1
_geom_bond_atom_site_label_2
_geom_bond_distance
_geom_bond_site_symmetry_2
Si1 Si4 2.3470(5) .
Si1 Si6 2.3632(5) .
Si1 Si2 2.3734(5) .
Si1 Si3 2.6350(5) .
Si2 C66 1.8936(16) .
Si2 C61 1.9584(16) .
Si2 Si3 2.3274(5) .
Si3 Si6 2.3264(5) .
Si3 Si4 2.3459(5) .
Si4 C16 1.9006(13) .
Si4 Si5 2.3796(5) .
Si5 C31 1.9157(13) .
Si5 C46 1.9165(12) .
Si5 Si6 2.3708(5) .
Si6 C1 1.8989(13) .
O1 C61 1.213(2) .
C1 C2 1.410(2) .
C1 C6 1.417(2) .
C2 C3 1.404(2) .
C2 C7 1.516(2) .
C3 C4 1.381(3) .
C3 H3 0.9500 .
C4 C5 1.378(3) .
C4 C10 1.525(2) .
C5 C6 1.396(2) .
C5 H5 0.9500 .
C6 C13 1.516(2) .
C7 C9 1.522(3) .
C7 C8 1.530(2) .
C7 H7 1.0000 .
C8 H8A 0.9800 .
C8 H8B 0.9800 .
C8 H8C 0.9800 .
C9 H9A 0.9800 .
C9 H9B 0.9800 .
C9 H9C 0.9800 .
C10 C11B 1.415(6) .
C10 C11A 1.446(3) .
C10 C12 1.459(3) .
C10 H10A 1.0000 .
C10 H10B 1.0000 .
C11A H11A 0.9800 .
C11A H11B 0.9800 .
C11A H11C 0.9800 .
C11B H11D 0.9800 .
C11B H11E 0.9800 .
C11B H11F 0.9800 .
C12 H12A 0.9800 .
C12 H12B 0.9800 .
C12 H12C 0.9800 .
C13 C14 1.531(2) .
C13 C15 1.532(2) .
C13 H13 1.0000 .
C14 H14A 0.9800 .
C14 H14B 0.9800 .
C14 H14C 0.9800 .
C15 H15A 0.9800 .
C15 H15B 0.9800 .
C15 H15C 0.9800 .
C16 C17 1.412(2) .
C16 C21 1.418(2) .
C17 C18 1.404(2) .
C17 C22 1.519(2) .
C18 C19 1.384(3) .
C18 H18 0.9500 .
C19 C20 1.374(3) .
C19 C25 1.526(2) .
C20 C21 1.400(2) .
C20 H20 0.9500 .
C21 C28 1.514(3) .
C22 C23 1.529(3) .
C22 C24 1.534(2) .
C22 H22 1.0000 .
C23 H23A 0.9800 .
C23 H23B 0.9800 .
C23 H23C 0.9800 .
C24 H24A 0.9800 .
C24 H24B 0.9800 .
C24 H24C 0.9800 .
C25 C26B 1.398(5) .
C25 C27B 1.416(5) .
C25 C27A 1.437(5) .
C25 C26A 1.453(4) .
C25 H25 1.0000 .
C25 H25B 1.0000 .
C26A H26A 0.9800 .
C26A H26B 0.9800 .
C26A H26C 0.9800 .
C27A H27A 0.9800 .
C27A H27B 0.9800 .
C27A H27C 0.9800 .
C26B H26D 0.9800 .
C26B H26E 0.9800 .
C26B H26F 0.9800 .
C27B H27E 0.9800 .
C27B H27F 0.9800 .
C27B H27G 0.9800 .
C28 C29 1.527(3) .
C28 C30 1.528(3) .
C28 H28 1.0000 .
C29 H29A 0.9800 .
C29 H29B 0.9800 .
C29 H29C 0.9800 .
C30 H30A 0.9800 .
C30 H30B 0.9800 .
C30 H30C 0.9800 .
C31 C36 1.4150(18) .
C31 C32 1.4159(17) .
C32 C33 1.3923(18) .
C32 C37 1.5191(19) .
C33 C34 1.387(2) .
C33 H33 0.9500 .
C34 C35 1.384(2) .
C34 C40 1.5163(19) .
C35 C36 1.3952(19) .
C35 H35 0.9500 .
C36 C43 1.5212(19) .
C37 C39 1.528(2) .
C37 C38 1.535(2) .
C37 H37 1.0000 .
C38 H38A 0.9800 .
C38 H38B 0.9800 .
C38 H38C 0.9800 .
C39 H39A 0.9800 .
C39 H39B 0.9800 .
C39 H39C 0.9800 .
C40 C42 1.523(3) .
C40 C41 1.523(2) .
C40 H40 1.0000 .
C41 H41A 0.9800 .
C41 H41B 0.9800 .
C41 H41C 0.9800 .
C42 H42A 0.9800 .
C42 H42B 0.9800 .
C42 H42C 0.9800 .
C43 C44 1.527(2) .
C43 C45 1.533(2) .
C43 H43 1.0000 .
C44 H44A 0.9800 .
C44 H44B 0.9800 .
C44 H44C 0.9800 .
C45 H45A 0.9800 .
C45 H45B 0.9800 .
C45 H45C 0.9800 .
C46 C51 1.4123(18) .
C46 C47 1.4173(18) .
C47 C48 1.4034(18) .
C47 C52 1.5190(19) .
C48 C49 1.383(2) .
C48 H48 0.9500 .
C49 C50 1.384(2) .
C49 C55 1.525(2) .
C50 C51 1.3960(19) .
C50 H50 0.9500 .
C51 C58 1.5202(19) .
C52 C54 1.529(2) .
C52 C53 1.531(2) .
C52 H52 1.0000 .
C53 H53A 0.9800 .
C53 H53B 0.9800 .
C53 H53C 0.9800 .
C54 H54A 0.9800 .
C54 H54B 0.9800 .
C54 H54C 0.9800 .
C55 C57 1.521(3) .
C55 C56 1.527(3) .
C55 H55 1.0000 .
C56 H56A 0.9800 .
C56 H56B 0.9800 .
C56 H56C 0.9800 .
C57 H57A 0.9800 .
C57 H57B 0.9800 .
C57 H57C 0.9800 .
C58 C60 1.527(2) .
C58 C59 1.533(2) .
C58 H58 1.0000 .
C59 H59A 0.9800 .
C59 H59B 0.9800 .
C59 H59C 0.9800 .
C60 H60A 0.9800 .
C60 H60B 0.9800 .
C60 H60C 0.9800 .
C61 C62 1.537(2) .
C62 C63 1.526(3) .
C62 C64 1.530(3) .
C62 C65 1.536(3) .
C63 H63A 0.9800 .
C63 H63B 0.9800 .
C63 H63C 0.9800 .
C64 H64A 0.9800 .
C64 H64B 0.9800 .
C64 H64C 0.9800 .
C65 H65A 0.9800 .
C65 H65B 0.9800 .
C65 H65C 0.9800 .
C66 C67 1.415(2) .
C66 C71 1.416(2) .
C67 C68 1.396(3) .
C67 C72 1.514(3) .
C68 C69 1.372(3) .
C68 H68 0.9500 .
C69 C70 1.384(3) .
C69 C75 1.529(3) .
C70 C71 1.391(3) .
C70 H70 0.9500 .
C71 C78 1.527(3) .
C72 C73 1.527(3) .
C72 C74 1.533(3) .
C72 H72 1.0000 .
C73 H73A 0.9800 .
C73 H73B 0.9800 .
C73 H73C 0.9800 .
C74 H74A 0.9800 .
C74 H74B 0.9800 .
C74 H74C 0.9800 .
C75 C76A 1.430(7) .
C75 C77 1.448(4) .
C75 C76B 1.461(5) .
C75 H75A 1.0000 .
C75 H75B 1.0000 .
C76A H76A 0.9800 .
C76A H76B 0.9800 .
C76A H76C 0.9800 .
C76B H76D 0.9800 .
C76B H76E 0.9800 .
C76B H76F 0.9800 .
C77 H77A 0.9800 .
C77 H77B 0.9800 .
C77 H77C 0.9800 .
C78 C79 1.530(3) .
C78 C80 1.534(2) .
C78 H78 1.0000 .
C79 H79A 0.9800 .
C79 H79B 0.9800 .
C79 H79C 0.9800 .
C80 H80A 0.9800 .
C80 H80B 0.9800 .
C80 H80C 0.9800 .
C81_1 C82_1 1.426(6) .
C81_1 C81_1 1.430(6) 2_655
C81_1 H81A_1 0.9900 .
C81_1 H81B_1 0.9900 .
C82_1 C83_1 1.464(6) .
C82_1 H82A_1 0.9900 .
C82_1 H82B_1 0.9900 .
C83_1 H83A_1 0.9800 .
C83_1 H83B_1 0.9800 .
C83_1 H83C_1 0.9800 .
